data_8104437
loop_
_publ_author_name
'Kluefers, P.'

_publ_section_title
;
 Die Kristallstrukturen von K Co (C O)4 und Rb Co (C O)4
;
_journal_name_full 'Zeitschrift fuer Kristallographie (149,1979-)'
_journal_page_first 253
_journal_page_last 260
_journal_volume 167
_journal_year 1984
_chemical_formula_sum 'C4 Co K O4'
_chemical_name_systematic 'K Co (C O)4'
_space_group_IT_number 15
_symmetry_space_group_name_Hall '-I 2yc'
_symmetry_space_group_name_H-M 'I 1 2/c 1'
_cell_angle_alpha 90
_cell_angle_beta 94.15
_cell_angle_gamma 90
_cell_formula_units_Z 8
_cell_length_a 14.271
_cell_length_b 5.688
_cell_length_c 17.632
_cell_volume 1427.498
_citation_journal_id_ASTM ZEKRDZ
_cod_data_source_file Kluefers_ZEKRDZ_1984_1934.cif
_cod_data_source_block C4Co1K1O4
_cod_original_sg_symbol_Hall '-C 2yc (x,y,-x+z)'
_cod_original_formula_sum 'C4 Co1 K1 O4'
_cod_database_code 8104437

loop_
_symmetry_equiv_pos_as_xyz
x,y,z
-x,y,-z+1/2
-x,-y,-z
x,-y,z-1/2
x+1/2,y+1/2,z+1/2
-x+1/2,y+1/2,-z+1
-x+1/2,-y+1/2,-z+1/2
x+1/2,-y+1/2,z

loop_
_atom_site_label
_atom_site_type_symbol
_atom_site_fract_x
_atom_site_fract_y
_atom_site_fract_z
_atom_site_occupancy
_atom_site_U_iso_or_equiv
C3 C+2 0.1333 0.4055 0.2857 1 0.0
C1 C+2 0.0984 0.3312 0.4392 1 0.0
O3 O-2 0.1418 0.3147 0.229 1 0.0
C2 C+2 0.2069 0.7508 0.3943 1 0.0
O1 O-2 0.0819 0.181 0.4807 1 0.0
O2 O-2 0.2625 0.8934 0.4083 1 0.0
K1 K 0.13554 0.20127 0.07682 1 0.0
Co1 Co 0.11699 0.54851 0.37286 1 0.0
C4 C+2 0.0171 0.7276 0.3558 1 0.0
O4 O-2 -0.0456 0.8494 0.3445 1 0.0
